data_9001111
loop_
_publ_author_name
'Pagoaga, M. K.'
'Appleman, D. E.'
'Stewart, J. M.'

_publ_section_title
;
 Crystal structures and crystal chemistry of the uranyl oxide hydrates
 becquerelite, billietite, and protasite
 Note: y-coordinate of O601u atom changed to make calculated bond lengths
 match those published
;
_journal_name_full 'American Mineralogist'
_journal_page_first 1230
_journal_page_last 1238
_journal_volume 72
_journal_year 1987
_chemical_compound_source 'Shinkolobwe mine, Shaba, Zaire'
_chemical_formula_sum 'Ba O23 U6'
_chemical_name_mineral Billietite
_space_group_IT_number 33
_symmetry_space_group_name_Hall 'P 2c -2ab'
_symmetry_space_group_name_H-M 'P b n 21'
_cell_angle_alpha 90
_cell_angle_beta 90
_cell_angle_gamma 90
_cell_length_a 12.0720
_cell_length_b 30.167
_cell_length_c 7.1455
_cell_formula_units_Z 4
_cell_volume 2602.220
_database_code_amcsd 0001133
_exptl_crystal_density_diffrn 4.935
_cod_original_formula_sum 'U6 Ba O23'
_cod_database_code 9001111

loop_
_space_group_symop_operation_xyz
x,y,z
1/2-x,1/2+y,z
1/2+x,1/2-y,1/2+z
-x,-y,1/2+z

loop_
_atom_site_aniso_label
_atom_site_aniso_U_11
_atom_site_aniso_U_22
_atom_site_aniso_U_33
_atom_site_aniso_U_12
_atom_site_aniso_U_13
_atom_site_aniso_U_23
U1 0.00440 0.00230 0.00300 0.00110 -0.00040 0.00110
U2 0.00640 0.00390 0.00510 -0.00060 0.00230 0.00010
U3 0.00570 0.00190 0.00290 -0.00020 -0.00110 -0.00180
U4 0.00580 0.00590 0.00390 0.00060 -0.00010 -0.00030
U5 0.00530 0.00620 0.00340 -0.00010 -0.00070 0.00030
U6 0.00440 0.00390 0.00670 0.00010 0.00090 0.00060
Ba 0.01330 0.01130 0.01610 -0.00060 0.00060 0.00190

loop_
_atom_site_label
_atom_site_fract_x
_atom_site_fract_y
_atom_site_fract_z
_atom_site_U_iso_or_equiv
U1 0.44426 0.25322 0.00450 ?
U2 0.25251 0.26419 0.43760 ?
U3 0.06112 0.25716 0.00750 ?
U4 0.43954 -0.00465 -0.01410 ?
U5 0.06074 -0.00560 -0.00810 ?
U6 0.25071 -0.01161 0.52910 ?
Ba 0.36280 0.12391 -0.31200 ?
O101u 0.46800 0.30840 0.02600 0.00600
O102u 0.41600 0.19490 -0.00400 0.00600
O201u 0.25500 0.32480 0.42300 0.00600
O202u 0.25500 0.20460 0.46000 0.00600
O301u 0.03100 0.31160 0.02300 0.00600
O302u 0.07500 0.19970 -0.00700 0.00600
O401u 0.38700 0.05190 -0.03100 0.00600
O402u 0.49400 -0.06330 -0.02100 0.00600
O501u 0.10900 0.05040 0.04100 0.00600
O502u 0.01400 -0.06260 -0.05000 0.00600
O601u 0.25800 0.04490 0.43800 0.00600
O602u 0.24000 -0.06720 0.56100 0.00600
O1h 0.39100 0.26820 0.70300 0.01000
O2o 0.41100 0.25200 0.34900 0.00400
O3o 0.09500 0.24790 0.30900 0.00400
O4h 0.11800 0.26980 0.69100 0.01000
O5h 0.27000 0.25710 0.01700 0.01000
O11o 0.41800 -0.01440 0.67600 0.00400
O12h 0.39400 -0.02680 0.32600 0.01000
O13h 0.10400 -0.02750 0.32600 0.01000
O14o 0.09000 -0.00510 0.69500 0.00400
O15h 0.25200 -0.02590 -0.08200 0.01000
O16w 0.23000 0.12210 -0.00800 0.00700

loop_
_cod_related_entry_id
_cod_related_entry_database
_cod_related_entry_code
1 AMCSD 0001133
